data_7036806
loop_
_publ_author_name
'Huang, Tao'
'Wu, Xinyuan'
'Song, Xiao'
'Xu, Hao'
'Smirnova, Tatyana I.'
'Weare, Walter W.'
'Sommer, Roger D.'

_publ_section_title
;
 Ferromagnetic coupling in d(1)-d(3) linear oxido-bridged heterometallic
 complexes: ground-state models of metal-to-metal charge transfer excited
 states.
;
_journal_issue 43
_journal_name_full 'Dalton transactions (Cambridge, England : 2003)'
_journal_page_first 18937
_journal_page_last 18944
_journal_paper_doi 10.1039/c5dt02719e
_journal_volume 44
_journal_year 2015
_chemical_formula_moiety 'C74 H54 Cl Cr F12 N8 O V, 6(C H2 Cl2)'
_chemical_formula_sum 'C80 H66 Cl13 Cr F12 N8 O V'
_chemical_formula_weight 1947.19
_chemical_name_systematic
;
 ?
;
_chemical_properties_physical 'Air-sensitive, Moisture-sensitive'
_space_group_crystal_system triclinic
_space_group_IT_number 2
_space_group_name_Hall '-P 1'
_space_group_name_H-M_alt 'P -1'
_symmetry_space_group_name_Hall '-P 1'
_symmetry_space_group_name_H-M 'P -1'
_atom_sites_solution_hydrogens geom
_atom_sites_solution_primary direct
_audit_creation_date 2014-11-18
_audit_creation_method
;
Olex2 1.2
(compiled 2014.09.19 svn.r3010 for OlexSys, GUI svn.r4874)
;
_audit_update_record
;
2015-02-12 deposited with the CCDC.
2015-10-07 downloaded from the CCDC.
;
_cell_angle_alpha 101.953(2)
_cell_angle_beta 95.065(2)
_cell_angle_gamma 108.123(2)
_cell_formula_units_Z 2
_cell_length_a 13.1820(5)
_cell_length_b 13.6961(6)
_cell_length_c 27.0875(11)
_cell_measurement_reflns_used 9681
_cell_measurement_temperature 110.1
_cell_measurement_theta_max 26.452
_cell_measurement_theta_min 2.337
_cell_volume 4485.3(3)
_computing_cell_refinement 'SAINT v8.34A (Bruker, 2013)'
_computing_data_reduction 'SAINT v8.34A (Bruker, 2013)'
_computing_molecular_graphics 'Olex2 (Dolomanov et al., 2009)'
_computing_publication_material 'Olex2 (Dolomanov et al., 2009)'
_computing_structure_refinement 'ShelXL (Sheldrick, 2008)'
_computing_structure_solution 'ShelXS (Sheldrick, 2008)'
_diffrn_ambient_temperature 110.1
_diffrn_measured_fraction_theta_full 1.000
_diffrn_measured_fraction_theta_max 1.000
_diffrn_measurement_device_type 'Bruker APEX-II CCD'
_diffrn_measurement_method '\f and \w scans'
_diffrn_radiation_type MoK\a
_diffrn_radiation_wavelength 0.71073
_diffrn_reflns_av_R_equivalents 0.0428
_diffrn_reflns_av_unetI/netI 0.0387
_diffrn_reflns_laue_measured_fraction_full 1.000
_diffrn_reflns_laue_measured_fraction_max 1.000
_diffrn_reflns_limit_h_max 16
_diffrn_reflns_limit_h_min -16
_diffrn_reflns_limit_k_max 17
_diffrn_reflns_limit_k_min -17
_diffrn_reflns_limit_l_max 33
_diffrn_reflns_limit_l_min -33
_diffrn_reflns_number 102867
_diffrn_reflns_point_group_measured_fraction_full 1.000
_diffrn_reflns_point_group_measured_fraction_max 1.000
_diffrn_reflns_theta_full 26.000
_diffrn_reflns_theta_max 26.373
_diffrn_reflns_theta_min 0.779
_diffrn_standards_number 0
_exptl_absorpt_coefficient_mu 0.685
_exptl_absorpt_correction_T_max 0.7454
_exptl_absorpt_correction_T_min 0.6538
_exptl_absorpt_correction_type multi-scan
_exptl_absorpt_process_details
;
SADABS-2014/2 (Bruker,2014) was used for absorption correction.
wR2(int) was 0.0650 before and 0.0555 after correction.
The Ratio of minimum to maximum transmission is 0.8771.
The \l/2 correction factor is 0.00150.
;
_exptl_crystal_colour black
_exptl_crystal_colour_primary black
_exptl_crystal_density_diffrn 1.442
_exptl_crystal_description block
_exptl_crystal_F_000 1972
_exptl_crystal_recrystallization_method 'Re-crystallisation from solvent: '
_exptl_crystal_size_max 0.568
_exptl_crystal_size_mid 0.391
_exptl_crystal_size_min 0.274
_refine_diff_density_max 0.958
_refine_diff_density_min -1.005
_refine_diff_density_rms 0.094
_refine_ls_extinction_method none
_refine_ls_goodness_of_fit_ref 1.044
_refine_ls_hydrogen_treatment constr
_refine_ls_matrix_type full
_refine_ls_number_parameters 1092
_refine_ls_number_reflns 18323
_refine_ls_number_restraints 0
_refine_ls_restrained_S_all 1.044
_refine_ls_R_factor_all 0.0840
_refine_ls_R_factor_gt 0.0556
_refine_ls_shift/su_max 0.001
_refine_ls_shift/su_mean 0.000
_refine_ls_structure_factor_coef Fsqd
_refine_ls_weighting_details 'w=1/[\s^2^(Fo^2^)+(0.0747P)^2^+10.3385P] where P=(Fo^2^+2Fc^2^)/3'
_refine_ls_weighting_scheme calc
_refine_ls_wR_factor_gt 0.1421
_refine_ls_wR_factor_ref 0.1655
_reflns_Friedel_coverage 0.000
_reflns_number_gt 13275
_reflns_number_total 18323
_reflns_threshold_expression 'I > 2\s(I)'
_cod_data_source_file c5dt02719e2.cif
_cod_data_source_block th008_0m_sq_s
_cod_depositor_comments 'Adding full bibliography for 7036804--7036807.cif.'
_cod_database_code 7036806
_shelxl_version_number 2014-3
_shelx_space_group_comment
;
The symmetry employed for this shelxl refinement is uniquely defined
by the following loop, which should always be used as a source of
symmetry information in preference to the above space-group names.
They are only intended as comments.
;
_shelx_estimated_absorpt_t_max 0.835
_shelx_estimated_absorpt_t_min 0.697
_olex2_refinement_description
;
1. Fixed Uiso
 At 1.2 times of:
  All C(H) groups, All C(H,H) groups, All C(H,H,H,H) groups
 At 1.5 times of:
  All C(H,H,H) groups
2. Others
 Sof(H2SC)=Sof(H2SD)=Sof(Cl6S)=1-FVAR(1)
 Sof(Cl5S)=Sof(H2SA)=Sof(H2SB)=FVAR(1)
 Sof(H1SC)=Sof(H1SD)=Sof(Cl1S)=Sof(Cl4S)=1-FVAR(2)
 Sof(Cl3S)=Sof(Cl2S)=Sof(H1SA)=Sof(H1SB)=FVAR(2)
 Sof(H4SC)=Sof(H4SD)=Sof(Cl9S)=1-FVAR(3)
 Sof(Cl10)=Sof(H4SA)=Sof(H4SB)=FVAR(3)
3.a Secondary CH2 refined with riding coordinates:
 C4S(H4SA,H4SB), C4S(H4SC,H4SD), C5S(H5SA,H5SB), C2S(H2SA,H2SB), C2S(H2SC,
 H2SD), C3S(H3SA,H3SB), C6S(H6SA,H6SB), C1S(H1SA,H1SB), C1S(H1SC,H1SD)
3.b Aromatic/amide H refined with riding coordinates:
 C3(H3), C2(H2), C40(H40), C41(H41), C43(H43), C44(H44), C17(H17), C18(H18),
 C34(H34), C35(H35), C37(H37), C38(H38), C12(H12), C13(H13), C26(H26), C25(H25),
  C23(H23), C22(H22), C7(H7), C8(H8), C32(H32), C28(H28), C64(H64), C61(H61),
 C56(H56), C1A(H1A), C50(H50), C67(H67), C31(H31), C29(H29)
3.c Idealised Me refined as rotating group:
 C53(H53A,H53B,H53C), C59(H59A,H59B,H59C), C69(H69A,H69B,H69C), C70(H70A,H70B,
 H70C), C72(H72A,H72B,H72C), C73(H73A,H73B,H73C), C58(H58A,H58B,H58C), C75(H75A,
 H75B,H75C)
;
_olex2_submission_special_instructions 'No special instructions were received'

loop_
_space_group_symop_operation_xyz
'x, y, z'
'-x, -y, -z'

loop_
_atom_site_label
_atom_site_type_symbol
_atom_site_fract_x
_atom_site_fract_y
_atom_site_fract_z
_atom_site_U_iso_or_equiv
_atom_site_adp_type
_atom_site_occupancy
_atom_site_site_symmetry_order
_atom_site_calc_flag
_atom_site_refinement_flags_posn
_atom_site_refinement_flags_occupancy
_atom_site_disorder_assembly
_atom_site_disorder_group
Cl1 Cl -0.12827(7) 0.93324(6) 0.78915(3) 0.02259(18) Uani 1 1 d . . . .
Cr1 Cr -0.02458(4) 0.82592(4) 0.76455(2) 0.01393(12) Uani 1 1 d . . . .
V1 V 0.13885(4) 0.66356(4) 0.72850(2) 0.01610(13) Uani 1 1 d . . . .
Cl10 Cl -0.2603(15) 1.2451(5) 0.8081(2) 0.062(3) Uani 0.59(5) 1 d . P A 1
Cl8S Cl -0.36606(11) 1.06609(11) 0.85521(6) 0.0661(4) Uani 1 1 d . . . .
Cl14 Cl -0.35553(10) 1.20658(10) 0.61018(4) 0.0482(3) Uani 1 1 d . . . .
Cl13 Cl -0.54994(11) 1.11261(11) 0.64987(6) 0.0615(3) Uani 1 1 d . . . .
Cl5S Cl -0.1996(4) 0.90149(18) 0.9372(2) 0.0629(14) Uani 0.659(13) 1 d . P B 1
Cl7S Cl -0.07450(10) 1.11720(9) 0.94397(4) 0.0455(3) Uani 1 1 d . . . .
Cl12 Cl -0.11503(10) 1.10670(9) 0.67541(5) 0.0539(3) Uani 1 1 d . . . .
Cl11 Cl -0.32687(9) 1.00304(11) 0.69876(5) 0.0552(3) Uani 1 1 d . . . .
Cl15 Cl 0.06817(12) 0.31089(10) 0.62862(5) 0.0593(3) Uani 1 1 d . . C 1
Cl16 Cl -0.00686(17) 0.28818(16) 0.52222(6) 0.0850(5) Uani 1 1 d . . C 1
Cl3S Cl -0.4304(5) 0.6930(6) 0.8572(3) 0.0458(13) Uani 0.64(5) 1 d . P D 1
Cl2S Cl -0.4580(13) 0.7357(13) 0.7567(5) 0.0552(18) Uani 0.64(5) 1 d . P D 1
F1 F -0.19117(19) 0.41554(17) 1.02422(8) 0.0345(5) Uani 1 1 d . . . .
F2 F -0.2575(2) 0.29227(17) 0.95530(9) 0.0424(6) Uani 1 1 d . . . .
F3 F -0.0888(2) 0.34003(17) 0.98636(8) 0.0358(5) Uani 1 1 d . . . .
F4 F 0.4563(2) 1.39840(18) 1.04575(8) 0.0408(6) Uani 1 1 d . . . .
F5 F 0.56354(19) 1.42311(17) 0.99065(8) 0.0383(5) Uani 1 1 d . . . .
F6 F 0.5669(2) 1.31158(19) 1.03481(9) 0.0444(6) Uani 1 1 d . . . .
F7 F -0.6165(2) 0.3433(2) 0.49565(9) 0.0453(6) Uani 1 1 d . . . .
F8 F -0.7093(2) 0.3281(3) 0.55558(11) 0.0677(9) Uani 1 1 d . . . .
F9 F -0.6958(2) 0.4543(2) 0.51903(13) 0.0753(11) Uani 1 1 d . . . .
F10 F 0.3721(2) 1.1286(3) 0.51551(11) 0.0611(8) Uani 1 1 d . . . .
F11 F 0.2214(2) 1.1095(2) 0.47340(10) 0.0544(7) Uani 1 1 d . . . .
F12 F 0.2796(4) 0.9786(2) 0.46613(12) 0.0819(12) Uani 1 1 d . . . .
O1 O 0.06364(17) 0.73679(16) 0.74451(8) 0.0166(5) Uani 1 1 d . . . .
N1 N -0.1469(2) 0.6936(2) 0.76585(9) 0.0155(5) Uani 1 1 d . . . .
N4 N 0.0359(2) 0.8422(2) 0.83821(9) 0.0160(5) Uani 1 1 d . . . .
N3 N 0.1019(2) 0.9536(2) 0.76201(10) 0.0172(6) Uani 1 1 d . . . .
N2 N -0.0803(2) 0.8038(2) 0.68953(10) 0.0161(5) Uani 1 1 d . . . .
N8 N 0.2769(2) 0.7559(2) 0.71442(10) 0.0186(6) Uani 1 1 d . . . .
N7 N 0.1138(2) 0.6160(2) 0.65208(10) 0.0200(6) Uani 1 1 d . . . .
N6 N 0.0556(2) 0.5154(2) 0.73001(10) 0.0194(6) Uani 1 1 d . . . .
N5 N 0.2210(2) 0.6538(2) 0.79204(10) 0.0188(6) Uani 1 1 d . . . .
C4 C -0.2366(3) 0.6387(2) 0.72888(12) 0.0164(6) Uani 1 1 d . . . .
C3 C -0.3080(3) 0.5546(3) 0.74624(12) 0.0202(7) Uani 1 1 d . . . .
H3 H -0.3754 0.5082 0.7289 0.024 Uiso 1 1 calc R . . .
C2 C -0.2593(3) 0.5554(3) 0.79221(13) 0.0207(7) Uani 1 1 d . . . .
H2 H -0.2858 0.5082 0.8120 0.025 Uiso 1 1 calc R . . .
C1 C -0.1585(3) 0.6432(2) 0.80503(12) 0.0178(6) Uani 1 1 d . . . .
C20 C -0.0855(3) 0.6742(3) 0.85096(12) 0.0182(7) Uani 1 1 d . . . .
C39 C -0.1055(3) 0.6008(2) 0.88574(12) 0.0187(7) Uani 1 1 d . . . .
C40 C -0.0465(3) 0.5333(3) 0.88612(13) 0.0252(7) Uani 1 1 d . . . .
H40 H 0.0069 0.5360 0.8657 0.030 Uiso 1 1 calc R . . .
C41 C -0.0657(3) 0.4614(3) 0.91654(13) 0.0259(8) Uani 1 1 d . . . .
H41 H -0.0257 0.4162 0.9163 0.031 Uiso 1 1 calc R . . .
C42 C -0.1445(3) 0.4576(3) 0.94697(12) 0.0220(7) Uani 1 1 d . . . .
C48 C -0.1696(3) 0.3772(3) 0.97823(13) 0.0266(8) Uani 1 1 d . . . .
C43 C -0.2039(3) 0.5252(3) 0.94740(14) 0.0291(8) Uani 1 1 d . . . .
H43 H -0.2569 0.5226 0.9681 0.035 Uiso 1 1 calc R . . .
C44 C -0.1841(3) 0.5969(3) 0.91674(14) 0.0271(8) Uani 1 1 d . . . .
H44 H -0.2238 0.6425 0.9171 0.033 Uiso 1 1 calc R . . .
C19 C 0.0031(3) 0.7688(3) 0.86646(11) 0.0170(6) Uani 1 1 d . . . .
C16 C 0.1202(3) 0.9251(2) 0.86850(11) 0.0174(6) Uani 1 1 d . . . .
C17 C 0.1406(3) 0.9040(3) 0.91809(12) 0.0221(7) Uani 1 1 d . . . .
H17 H 0.1921 0.9488 0.9459 0.027 Uiso 1 1 calc R . . .
C18 C 0.0704(3) 0.8069(3) 0.91612(12) 0.0225(7) Uani 1 1 d . . . .
H18 H 0.0662 0.7712 0.9420 0.027 Uiso 1 1 calc R . . .
C15 C 0.1822(3) 1.0136(3) 0.85327(12) 0.0197(7) Uani 1 1 d . . . .
C33 C 0.2658(3) 1.1006(3) 0.89362(12) 0.0212(7) Uani 1 1 d . . . .
C34 C 0.3754(3) 1.1275(3) 0.89190(14) 0.0322(9) Uani 1 1 d . . . .
H34 H 0.3987 1.0906 0.8650 0.039 Uiso 1 1 calc R . . .
C35 C 0.4508(3) 1.2080(3) 0.92917(15) 0.0368(9) Uani 1 1 d . . . .
H35 H 0.5241 1.2255 0.9271 0.044 Uiso 1 1 calc R . . .
C36 C 0.4167(3) 1.2623(3) 0.96954(12) 0.0238(7) Uani 1 1 d . . . .
C37 C 0.3082(3) 1.2369(3) 0.97223(13) 0.0259(8) Uani 1 1 d . . . .
H37 H 0.2853 1.2738 0.9993 0.031 Uiso 1 1 calc R . . .
C38 C 0.2331(3) 1.1562(3) 0.93453(12) 0.0227(7) Uani 1 1 d . . . .
H38 H 0.1598 1.1390 0.9366 0.027 Uiso 1 1 calc R . . .
C47 C 0.4998(3) 1.3484(3) 1.01007(13) 0.0302(8) Uani 1 1 d . . . .
C14 C 0.1748(3) 1.0255(2) 0.80307(12) 0.0185(7) Uani 1 1 d . . . .
C11 C 0.1287(3) 0.9885(3) 0.71924(12) 0.0185(7) Uani 1 1 d . . . .
C12 C 0.2197(3) 1.0854(3) 0.73382(13) 0.0233(7) Uani 1 1 d . . . .
H12 H 0.2542 1.1240 0.7120 0.028 Uiso 1 1 calc R . . .
C13 C 0.2455(3) 1.1095(3) 0.78497(13) 0.0240(7) Uani 1 1 d . . . .
H13 H 0.2994 1.1698 0.8052 0.029 Uiso 1 1 calc R . . .
C10 C 0.0735(3) 0.9377(3) 0.66894(12) 0.0189(7) Uani 1 1 d . . . .
C9 C -0.0256(3) 0.8544(3) 0.65592(12) 0.0180(7) Uani 1 1 d . . . .
C6 C -0.1768(3) 0.7330(2) 0.66186(12) 0.0167(6) Uani 1 1 d . . . .
C5 C -0.2524(3) 0.6587(2) 0.68038(12) 0.0169(6) Uani 1 1 d . . . .
C21 C -0.3546(3) 0.5907(3) 0.64430(12) 0.0181(7) Uani 1 1 d . . . .
C26 C -0.4307(3) 0.6345(3) 0.62976(13) 0.0248(7) Uani 1 1 d . . . .
H26 H -0.4192 0.7060 0.6434 0.030 Uiso 1 1 calc R . . .
C25 C -0.5243(3) 0.5727(3) 0.59501(14) 0.0293(8) Uani 1 1 d . . . .
H25 H -0.5747 0.6029 0.5854 0.035 Uiso 1 1 calc R . . .
C24 C -0.5420(3) 0.4666(3) 0.57492(13) 0.0247(7) Uani 1 1 d . . . .
C23 C -0.4676(3) 0.4213(3) 0.58925(13) 0.0233(7) Uani 1 1 d . . . .
H23 H -0.4798 0.3496 0.5757 0.028 Uiso 1 1 calc R . . .
C22 C -0.3749(3) 0.4828(3) 0.62377(13) 0.0211(7) Uani 1 1 d . . . .
H22 H -0.3252 0.4520 0.6335 0.025 Uiso 1 1 calc R . . .
C45 C -0.6411(3) 0.3994(3) 0.53656(15) 0.0342(9) Uani 1 1 d . . . .
C7 C -0.1834(3) 0.7406(3) 0.60954(12) 0.0207(7) Uani 1 1 d . . . .
H7 H -0.2413 0.7025 0.5832 0.025 Uiso 1 1 calc R . . .
C8 C -0.0900(3) 0.8131(3) 0.60572(12) 0.0213(7) Uani 1 1 d . . . .
H8 H -0.0708 0.8328 0.5761 0.026 Uiso 1 1 calc R . . .
C27 C 0.1246(3) 0.9738(3) 0.62583(12) 0.0192(7) Uani 1 1 d . . . .
C32 C 0.1187(5) 1.0609(4) 0.6107(2) 0.0627(17) Uani 1 1 d . . . .
H32 H 0.0838 1.1027 0.6287 0.075 Uiso 1 1 calc R . . .
C28 C 0.1807(4) 0.9171(4) 0.59990(17) 0.0444(12) Uani 1 1 d . . . .
H28 H 0.1882 0.8588 0.6103 0.053 Uiso 1 1 calc R . . .
C65 C 0.2885(3) 0.7454(3) 0.66222(12) 0.0199(7) Uani 1 1 d . . . .
C64 C 0.3782(3) 0.7971(3) 0.64275(13) 0.0241(7) Uani 1 1 d . . . .
H64 H 0.4390 0.8448 0.6653 0.029 Uiso 1 1 calc R . . .
C63 C 0.3798(3) 0.7794(3) 0.59022(14) 0.0267(8) Uani 1 1 d . . . .
C53 C 0.4789(4) 0.8396(3) 0.57134(16) 0.0380(10) Uani 1 1 d . . . .
H53A H 0.5135 0.7915 0.5561 0.057 Uiso 1 1 calc GR . . .
H53B H 0.5281 0.8926 0.5995 0.057 Uiso 1 1 calc GR . . .
H53C H 0.4580 0.8732 0.5463 0.057 Uiso 1 1 calc GR . . .
C62 C 0.2911(3) 0.7024(3) 0.55674(14) 0.0282(8) Uani 1 1 d . . . .
C61 C 0.2038(3) 0.6463(3) 0.57594(13) 0.0253(8) Uani 1 1 d . . . .
H61 H 0.1470 0.5925 0.5534 0.030 Uiso 1 1 calc R . . .
C60 C 0.1980(3) 0.6678(3) 0.62825(13) 0.0210(7) Uani 1 1 d . . . .
C57 C 0.0099(3) 0.5630(3) 0.62978(12) 0.0204(7) Uani 1 1 d . . . .
C59 C -0.0349(3) 0.5690(3) 0.57772(13) 0.0272(8) Uani 1 1 d . . . .
H59A H 0.0026 0.6372 0.5722 0.041 Uiso 1 1 calc GR . . .
H59B H -0.1107 0.5591 0.5759 0.041 Uiso 1 1 calc GR . . .
H59C H -0.0252 0.5145 0.5519 0.041 Uiso 1 1 calc GR . . .
C56 C -0.0631(3) 0.5021(3) 0.65533(13) 0.0227(7) Uani 1 1 d . . . .
H56 H -0.1354 0.4780 0.6400 0.027 Uiso 1 1 calc R . . .
C55 C -0.0428(3) 0.4726(3) 0.70058(13) 0.0206(7) Uani 1 1 d . . . .
C54 C 0.0923(3) 0.4794(3) 0.77123(12) 0.0201(7) Uani 1 1 d . . . .
C1A C 0.0529(3) 0.3769(3) 0.77808(13) 0.0247(7) Uani 1 1 d . . . .
H1A H -0.0050 0.3262 0.7549 0.030 Uiso 1 1 calc R . . .
C52 C 0.0986(3) 0.3489(3) 0.81885(14) 0.0270(8) Uani 1 1 d . . . .
C51 C 0.1895(3) 0.4232(3) 0.85229(13) 0.0274(8) Uani 1 1 d . . . .
C50 C 0.2314(3) 0.5242(3) 0.84446(13) 0.0243(7) Uani 1 1 d . . . .
H50 H 0.2930 0.5728 0.8661 0.029 Uiso 1 1 calc R . . .
C49 C 0.1833(3) 0.5546(3) 0.80494(12) 0.0195(7) Uani 1 1 d . . . .
C68 C 0.2855(3) 0.7458(3) 0.82329(12) 0.0192(7) Uani 1 1 d . . . .
C67 C 0.3312(3) 0.8340(3) 0.80446(12) 0.0205(7) Uani 1 1 d . . . .
H67 H 0.3632 0.8978 0.8290 0.025 Uiso 1 1 calc R . . .
C66 C 0.3355(3) 0.8395(3) 0.75365(12) 0.0194(7) Uani 1 1 d . . . .
C69 C 0.4052(3) 0.9436(3) 0.74545(14) 0.0270(8) Uani 1 1 d . . . .
H69A H 0.4769 0.9419 0.7429 0.041 Uiso 1 1 calc GR . . .
H69B H 0.4085 1.0003 0.7738 0.041 Uiso 1 1 calc GR . . .
H69C H 0.3747 0.9547 0.7145 0.041 Uiso 1 1 calc GR . . .
C70 C 0.3119(3) 0.7617(3) 0.88030(12) 0.0255(8) Uani 1 1 d . . . .
H70A H 0.2520 0.7172 0.8920 0.038 Uiso 1 1 calc GR . . .
H70B H 0.3254 0.8345 0.8971 0.038 Uiso 1 1 calc GR . . .
H70C H 0.3751 0.7434 0.8881 0.038 Uiso 1 1 calc GR . . .
C72 C 0.2432(4) 0.3942(3) 0.89570(15) 0.0369(9) Uani 1 1 d . . . .
H72A H 0.1931 0.3756 0.9187 0.055 Uiso 1 1 calc GR . . .
H72B H 0.3054 0.4535 0.9137 0.055 Uiso 1 1 calc GR . . .
H72C H 0.2655 0.3348 0.8824 0.055 Uiso 1 1 calc GR . . .
C73 C 0.0502(4) 0.2380(3) 0.82558(17) 0.0364(9) Uani 1 1 d . . . .
H73A H 0.1056 0.2065 0.8276 0.055 Uiso 1 1 calc GR . . .
H73B H -0.0054 0.1961 0.7969 0.055 Uiso 1 1 calc GR . . .
H73C H 0.0196 0.2409 0.8565 0.055 Uiso 1 1 calc GR . . .
C58 C -0.1366(3) 0.3944(3) 0.71504(15) 0.0272(8) Uani 1 1 d . . . .
H58A H -0.1382 0.3237 0.7007 0.041 Uiso 1 1 calc GR . . .
H58B H -0.2029 0.4025 0.7021 0.041 Uiso 1 1 calc GR . . .
H58C H -0.1286 0.4073 0.7516 0.041 Uiso 1 1 calc GR . . .
C75 C 0.2925(4) 0.6782(4) 0.49984(14) 0.0390(10) Uani 1 1 d . . . .
H75A H 0.3035 0.7419 0.4883 0.058 Uiso 1 1 calc GR . . .
H75B H 0.2247 0.6261 0.4823 0.058 Uiso 1 1 calc GR . . .
H75C H 0.3502 0.6513 0.4928 0.058 Uiso 1 1 calc GR . . .
C4S C -0.2525(4) 1.1430(4) 0.8351(2) 0.0566(13) Uani 1 1 d . . . .
H4SA H -0.1949 1.1736 0.8644 0.068 Uiso 0.59(5) 1 calc R P A 1
H4SB H -0.2298 1.0953 0.8104 0.068 Uiso 0.59(5) 1 calc R P A 1
H4SC H -0.2280 1.1007 0.8085 0.068 Uiso 0.41(5) 1 calc R P A 2
H4SD H -0.1934 1.1812 0.8633 0.068 Uiso 0.41(5) 1 calc R P A 2
C5S C -0.4220(5) 1.2085(4) 0.66358(18) 0.0533(13) Uani 1 1 d . . . .
H5SA H -0.3790 1.1966 0.6912 0.064 Uiso 1 1 calc R . . .
H5SB H -0.4286 1.2779 0.6751 0.064 Uiso 1 1 calc R . . .
C2S C -0.0900(6) 0.9837(4) 0.9232(2) 0.0715(19) Uani 1 1 d . . . .
H2SA H -0.0929 0.9664 0.8864 0.086 Uiso 0.659(13) 1 calc R P B 1
H2SB H -0.0267 0.9720 0.9384 0.086 Uiso 0.659(13) 1 calc R P B 1
H2SC H -0.1320 0.9579 0.8890 0.086 Uiso 0.341(13) 1 calc R P B 2
H2SD H -0.0188 0.9791 0.9202 0.086 Uiso 0.341(13) 1 calc R P B 2
C3S C -0.2123(3) 0.9848(3) 0.67453(15) 0.0336(9) Uani 1 1 d . . . .
H3SA H -0.1809 0.9479 0.6950 0.040 Uiso 1 1 calc R . . .
H3SB H -0.2343 0.9412 0.6397 0.040 Uiso 1 1 calc R . . .
C6S C -0.0453(5) 0.2496(5) 0.5810(2) 0.0730(17) Uani 1 1 d . . C 1
H6SA H -0.1048 0.2726 0.5908 0.088 Uiso 1 1 calc R . C 1
H6SB H -0.0677 0.1732 0.5756 0.088 Uiso 1 1 calc R . C 1
C1S C -0.3809(5) 0.7728(4) 0.8130(2) 0.0574(14) Uani 1 1 d . . . .
H1SA H -0.3731 0.8458 0.8285 0.069 Uiso 0.64(5) 1 calc R P D 1
H1SB H -0.3095 0.7707 0.8081 0.069 Uiso 0.64(5) 1 calc R P D 1
H1SC H -0.3113 0.7679 0.8064 0.069 Uiso 0.36(5) 1 calc R P D 2
H1SD H -0.3736 0.8472 0.8228 0.069 Uiso 0.36(5) 1 calc R P D 2
C46 C 0.2698(4) 1.0596(3) 0.49867(15) 0.0364(9) Uani 1 1 d . . . .
C31 C 0.1639(5) 1.0885(5) 0.5690(2) 0.0707(19) Uani 1 1 d . . . .
H31 H 0.1580 1.1478 0.5590 0.085 Uiso 1 1 calc R . . .
C29 C 0.2263(4) 0.9444(4) 0.55861(18) 0.0460(12) Uani 1 1 d . . . .
H29 H 0.2638 0.9043 0.5416 0.055 Uiso 1 1 calc R . . .
C30 C 0.2169(3) 1.0294(3) 0.54261(13) 0.0254(8) Uani 1 1 d . . . .
Cl6S Cl -0.1492(8) 0.8973(3) 0.9585(3) 0.049(2) Uani 0.341(13) 1 d . P B 2
Cl1S Cl -0.490(2) 0.700(2) 0.7512(5) 0.052(3) Uani 0.36(5) 1 d . P D 2
Cl4S Cl -0.4181(18) 0.718(3) 0.8582(5) 0.076(4) Uani 0.36(5) 1 d . P D 2
Cl9S Cl -0.310(4) 1.2323(13) 0.8104(5) 0.095(6) Uani 0.41(5) 1 d . P A 2

loop_
_atom_site_aniso_label
_atom_site_aniso_U_11
_atom_site_aniso_U_22
_atom_site_aniso_U_33
_atom_site_aniso_U_23
_atom_site_aniso_U_13
_atom_site_aniso_U_12
Cl1 0.0279(4) 0.0232(4) 0.0198(4) 0.0047(3) 0.0051(3) 0.0130(3)
Cr1 0.0179(3) 0.0150(2) 0.0084(2) 0.00311(18) 0.00093(18) 0.0049(2)
V1 0.0200(3) 0.0184(3) 0.0113(3) 0.0040(2) 0.0022(2) 0.0081(2)
Cl10 0.088(5) 0.044(3) 0.0532(17) 0.0116(14) 0.004(2) 0.022(2)
Cl8S 0.0466(7) 0.0537(8) 0.0826(10) -0.0043(7) 0.0111(7) 0.0092(6)
Cl14 0.0551(7) 0.0517(7) 0.0379(6) 0.0099(5) 0.0145(5) 0.0171(5)
Cl13 0.0558(8) 0.0627(8) 0.0674(8) 0.0251(7) 0.0205(6) 0.0132(6)
Cl5S 0.076(3) 0.0488(12) 0.066(2) 0.0248(12) 0.031(2) 0.0116(12)
Cl7S 0.0639(7) 0.0416(6) 0.0342(5) 0.0083(4) 0.0120(5) 0.0222(5)
Cl12 0.0518(7) 0.0370(6) 0.0736(8) 0.0154(6) 0.0199(6) 0.0123(5)
Cl11 0.0357(6) 0.0777(9) 0.0547(7) 0.0152(6) 0.0094(5) 0.0230(6)
Cl15 0.0807(9) 0.0513(7) 0.0514(7) 0.0063(6) 0.0106(6) 0.0341(7)
Cl16 0.1245(15) 0.1129(13) 0.0454(8) 0.0298(8) 0.0208(8) 0.0703(12)
Cl3S 0.047(2) 0.051(2) 0.053(2) 0.0247(15) 0.0296(18) 0.0219(15)
Cl2S 0.055(4) 0.078(4) 0.052(3) 0.023(3) 0.014(3) 0.044(3)
F1 0.0517(14) 0.0347(12) 0.0212(11) 0.0144(9) 0.0112(10) 0.0140(11)
F2 0.0489(15) 0.0249(11) 0.0391(13) 0.0136(10) -0.0056(11) -0.0077(10)
F3 0.0528(14) 0.0315(12) 0.0321(12) 0.0187(10) 0.0062(10) 0.0201(11)
F4 0.0537(15) 0.0313(12) 0.0222(11) -0.0064(9) -0.0017(10) 0.0038(11)
F5 0.0423(13) 0.0290(12) 0.0289(12) 0.0056(9) -0.0032(10) -0.0048(10)
F6 0.0551(16) 0.0378(13) 0.0285(12) 0.0059(10) -0.0214(11) 0.0082(12)
F7 0.0440(14) 0.0480(15) 0.0267(12) -0.0087(11) -0.0083(10) 0.0072(12)
F8 0.0383(15) 0.080(2) 0.0454(16) 0.0001(15) 0.0017(12) -0.0233(14)
F9 0.0574(18) 0.0537(17) 0.089(2) -0.0214(16) -0.0516(17) 0.0256(15)
F10 0.0430(16) 0.092(2) 0.0593(18) 0.0481(17) 0.0242(13) 0.0152(15)
F11 0.0647(18) 0.0780(19) 0.0378(14) 0.0405(14) 0.0170(13) 0.0289(15)
F12 0.162(4) 0.0584(19) 0.0519(18) 0.0266(15) 0.074(2) 0.050(2)
O1 0.0182(11) 0.0161(11) 0.0122(10) 0.0023(8) -0.0011(8) 0.0027(9)
N1 0.0196(14) 0.0170(13) 0.0098(12) 0.0030(10) 0.0013(10) 0.0065(11)
N4 0.0208(14) 0.0163(13) 0.0093(12) 0.0032(10) 0.0009(10) 0.0046(11)
N3 0.0245(15) 0.0165(13) 0.0100(12) 0.0044(10) 0.0008(10) 0.0057(11)
N2 0.0186(14) 0.0164(13) 0.0120(12) 0.0046(10) 0.0003(10) 0.0039(11)
N8 0.0201(14) 0.0244(14) 0.0133(13) 0.0060(11) 0.0035(11) 0.0091(12)
N7 0.0246(15) 0.0217(14) 0.0147(13) 0.0039(11) 0.0017(11) 0.0099(12)
N6 0.0242(15) 0.0190(14) 0.0148(13) 0.0025(11) 0.0020(11) 0.0083(12)
N5 0.0228(14) 0.0208(14) 0.0141(13) 0.0059(11) 0.0022(11) 0.0083(12)
C4 0.0178(16) 0.0165(15) 0.0160(15) 0.0044(12) 0.0047(12) 0.0066(13)
C3 0.0193(16) 0.0209(17) 0.0186(16) 0.0064(13) 0.0027(13) 0.0035(13)
C2 0.0221(17) 0.0200(16) 0.0188(16) 0.0062(13) 0.0045(13) 0.0045(14)
C1 0.0228(17) 0.0171(15) 0.0146(15) 0.0048(12) 0.0056(13) 0.0072(13)
C20 0.0253(17) 0.0190(16) 0.0135(15) 0.0061(12) 0.0063(13) 0.0101(14)
C39 0.0255(17) 0.0152(15) 0.0122(15) 0.0049(12) 0.0016(12) 0.0019(13)
C40 0.0302(19) 0.0284(19) 0.0199(17) 0.0098(14) 0.0070(14) 0.0107(16)
C41 0.0297(19) 0.0245(18) 0.0253(18) 0.0075(15) 0.0027(15) 0.0115(15)
C42 0.0304(19) 0.0183(16) 0.0126(15) 0.0047(13) -0.0020(13) 0.0026(14)
C48 0.036(2) 0.0204(17) 0.0192(17) 0.0069(14) 0.0006(15) 0.0034(15)
C43 0.038(2) 0.034(2) 0.0236(18) 0.0152(16) 0.0155(16) 0.0151(17)
C44 0.038(2) 0.0251(18) 0.0283(19) 0.0142(15) 0.0131(16) 0.0170(16)
C19 0.0235(17) 0.0210(16) 0.0082(14) 0.0042(12) 0.0011(12) 0.0099(14)
C16 0.0229(17) 0.0173(15) 0.0102(14) 0.0015(12) 0.0003(12) 0.0063(13)
C17 0.0305(19) 0.0213(17) 0.0121(15) 0.0026(13) -0.0016(13) 0.0076(15)
C18 0.0332(19) 0.0226(17) 0.0111(15) 0.0040(13) 0.0010(13) 0.0093(15)
C15 0.0244(17) 0.0190(16) 0.0134(15) 0.0007(12) -0.0006(13) 0.0075(14)
C33 0.0288(18) 0.0167(16) 0.0139(15) 0.0038(13) -0.0022(13) 0.0037(14)
C34 0.030(2) 0.034(2) 0.0240(19) -0.0075(16) 0.0026(15) 0.0076(17)
C35 0.025(2) 0.042(2) 0.029(2) -0.0032(17) -0.0024(16) 0.0011(17)
C36 0.036(2) 0.0179(16) 0.0133(16) 0.0048(13) -0.0043(14) 0.0049(15)
C37 0.038(2) 0.0214(17) 0.0156(16) 0.0028(14) 0.0040(14) 0.0077(16)
C38 0.0287(19) 0.0204(17) 0.0172(16) 0.0030(13) 0.0023(14) 0.0074(14)
C47 0.040(2) 0.0258(19) 0.0170(17) 0.0044(15) -0.0050(15) 0.0032(17)
C14 0.0229(17) 0.0161(15) 0.0137(15) 0.0025(12) 0.0021(12) 0.0039(13)
C11 0.0225(17) 0.0196(16) 0.0148(15) 0.0059(13) 0.0035(13) 0.0078(13)
C12 0.0261(18) 0.0212(17) 0.0205(17) 0.0059(14) 0.0052(14) 0.0040(14)
C13 0.0281(19) 0.0171(16) 0.0213(17) 0.0032(13) 0.0006(14) 0.0017(14)
C10 0.0237(17) 0.0192(16) 0.0148(15) 0.0055(13) 0.0053(13) 0.0072(14)
C9 0.0241(17) 0.0183(16) 0.0136(15) 0.0055(12) 0.0019(13) 0.0090(13)
C6 0.0206(16) 0.0168(15) 0.0121(15) 0.0033(12) 0.0004(12) 0.0065(13)
C5 0.0177(16) 0.0165(15) 0.0153(15) 0.0022(12) 0.0006(12) 0.0055(13)
C21 0.0176(16) 0.0232(17) 0.0123(15) 0.0068(13) 0.0016(12) 0.0039(13)
C26 0.0248(18) 0.0207(17) 0.0255(18) 0.0036(14) -0.0017(14) 0.0057(14)
C25 0.0244(19) 0.034(2) 0.029(2) 0.0062(16) -0.0052(15) 0.0133(16)
C24 0.0219(18) 0.0280(18) 0.0190(17) 0.0039(14) 0.0003(13) 0.0034(15)
C23 0.0234(18) 0.0201(17) 0.0205(17) -0.0010(13) 0.0036(14) 0.0030(14)
C22 0.0221(17) 0.0217(17) 0.0200(17) 0.0056(13) 0.0025(13) 0.0080(14)
C45 0.026(2) 0.034(2) 0.033(2) 0.0004(17) -0.0059(16) 0.0047(17)
C7 0.0249(18) 0.0252(17) 0.0112(15) 0.0047(13) -0.0017(13) 0.0084(14)
C8 0.0279(18) 0.0244(17) 0.0138(16) 0.0070(13) 0.0030(13) 0.0103(15)
C27 0.0255(17) 0.0177(16) 0.0120(15) 0.0039(12) 0.0009(13) 0.0045(13)
C32 0.106(4) 0.068(3) 0.070(3) 0.053(3) 0.069(3) 0.068(3)
C28 0.066(3) 0.056(3) 0.047(3) 0.042(2) 0.035(2) 0.045(2)
C65 0.0261(18) 0.0243(17) 0.0137(15) 0.0056(13) 0.0034(13) 0.0139(14)
C64 0.0286(19) 0.0255(18) 0.0222(17) 0.0067(14) 0.0083(14) 0.0133(15)
C63 0.037(2) 0.0300(19) 0.0237(18) 0.0138(15) 0.0159(16) 0.0193(17)
C53 0.044(2) 0.041(2) 0.036(2) 0.0149(19) 0.0191(19) 0.017(2)
C62 0.038(2) 0.035(2) 0.0211(18) 0.0113(15) 0.0125(15) 0.0200(17)
C61 0.034(2) 0.0301(19) 0.0155(16) 0.0052(14) 0.0050(14) 0.0156(16)
C60 0.0247(18) 0.0247(17) 0.0186(16) 0.0083(14) 0.0045(13) 0.0130(14)
C57 0.0272(18) 0.0216(17) 0.0122(15) -0.0002(13) 0.0018(13) 0.0111(14)
C59 0.033(2) 0.034(2) 0.0141(16) 0.0001(14) -0.0030(14) 0.0159(17)
C56 0.0236(18) 0.0233(17) 0.0221(17) 0.0006(14) 0.0004(14) 0.0132(14)
C55 0.0237(17) 0.0178(16) 0.0197(16) -0.0003(13) 0.0040(13) 0.0091(14)
C54 0.0247(17) 0.0213(17) 0.0180(16) 0.0057(13) 0.0070(13) 0.0115(14)
C1A 0.0299(19) 0.0220(17) 0.0225(17) 0.0039(14) 0.0045(14) 0.0101(15)
C52 0.038(2) 0.0249(18) 0.0275(19) 0.0116(15) 0.0129(16) 0.0183(16)
C51 0.043(2) 0.0268(19) 0.0208(17) 0.0095(15) 0.0079(16) 0.0202(17)
C50 0.034(2) 0.0263(18) 0.0169(16) 0.0055(14) 0.0037(14) 0.0159(16)
C49 0.0252(17) 0.0195(16) 0.0160(16) 0.0042(13) 0.0055(13) 0.0099(14)
C68 0.0195(16) 0.0227(17) 0.0165(16) 0.0036(13) 0.0006(13) 0.0103(14)
C67 0.0236(17) 0.0209(17) 0.0180(16) 0.0022(13) 0.0013(13) 0.0111(14)
C66 0.0195(16) 0.0232(17) 0.0193(16) 0.0091(13) 0.0050(13) 0.0094(14)
C69 0.0300(19) 0.0243(18) 0.0246(18) 0.0069(15) 0.0074(15) 0.0048(15)
C70 0.037(2) 0.0255(18) 0.0141(16) 0.0025(14) -0.0010(14) 0.0138(16)
C72 0.052(3) 0.037(2) 0.029(2) 0.0165(18) 0.0035(18) 0.021(2)
C73 0.045(2) 0.031(2) 0.042(2) 0.0176(18) 0.0119(19) 0.0184(19)
C58 0.0260(19) 0.0234(18) 0.032(2) 0.0067(15) 0.0048(15) 0.0089(15)
C75 0.054(3) 0.054(3) 0.0191(19) 0.0157(18) 0.0181(18) 0.024(2)
C4S 0.057(3) 0.069(3) 0.043(3) 0.010(2) 0.002(2) 0.024(3)
C5S 0.076(4) 0.044(3) 0.039(3) 0.014(2) 0.016(2) 0.015(3)
C2S 0.145(6) 0.048(3) 0.045(3) 0.018(2) 0.056(4) 0.049(4)
C3S 0.041(2) 0.035(2) 0.028(2) 0.0060(16) 0.0074(17) 0.0163(18)
C6S 0.075(4) 0.070(4) 0.070(4) -0.002(3) -0.006(3) 0.036(3)
C1S 0.071(4) 0.041(3) 0.069(4) 0.018(2) 0.037(3) 0.021(3)
C46 0.052(3) 0.040(2) 0.028(2) 0.0192(18) 0.0195(19) 0.020(2)
C31 0.114(5) 0.076(4) 0.086(4) 0.069(3) 0.076(4) 0.073(4)
C29 0.067(3) 0.058(3) 0.049(3) 0.035(2) 0.042(2) 0.048(3)
C30 0.0312(19) 0.0263(18) 0.0190(17) 0.0082(14) 0.0070(14) 0.0079(15)
Cl6S 0.080(4) 0.0377(19) 0.031(3) 0.0102(15) 0.016(3) 0.020(2)
Cl1S 0.051(6) 0.078(8) 0.038(2) 0.005(4) 0.001(3) 0.044(6)
Cl4S 0.100(7) 0.104(10) 0.035(3) 0.012(4) 0.004(4) 0.055(6)
Cl9S 0.132(18) 0.086(4) 0.065(3) 0.023(3) -0.007(6) 0.038(7)

loop_
_atom_type_symbol
_atom_type_description
_atom_type_scat_dispersion_real
_atom_type_scat_dispersion_imag
_atom_type_scat_source
C C 0.0033 0.0016 'International Tables Vol C Tables 4.2.6.8 and 6.1.1.4'
H H 0.0000 0.0000 'International Tables Vol C Tables 4.2.6.8 and 6.1.1.4'
Cl Cl 0.1484 0.1585 'International Tables Vol C Tables 4.2.6.8 and 6.1.1.4'
Cr Cr 0.3209 0.6236 'International Tables Vol C Tables 4.2.6.8 and 6.1.1.4'
F F 0.0171 0.0103 'International Tables Vol C Tables 4.2.6.8 and 6.1.1.4'
N N 0.0061 0.0033 'International Tables Vol C Tables 4.2.6.8 and 6.1.1.4'
O O 0.0106 0.0060 'International Tables Vol C Tables 4.2.6.8 and 6.1.1.4'
V V 0.3005 0.5294 'International Tables Vol C Tables 4.2.6.8 and 6.1.1.4'

loop_
_geom_angle_atom_site_label_1
_geom_angle_atom_site_label_2
_geom_angle_atom_site_label_3
_geom_angle
O1 Cr1 Cl1 179.40(7)
O1 Cr1 N1 88.78(10)
O1 Cr1 N4 87.73(10)
O1 Cr1 N3 88.43(10)
O1 Cr1 N2 88.91(10)
N1 Cr1 Cl1 91.58(8)
N1 Cr1 N2 89.33(10)
N4 Cr1 Cl1 91.78(8)
N4 Cr1 N1 90.41(10)
N4 Cr1 N3 89.67(11)
N4 Cr1 N2 176.63(11)
N3 Cr1 Cl1 91.21(8)
N3 Cr1 N1 177.21(11)
N3 Cr1 N2 90.44(10)
N2 Cr1 Cl1 91.58(8)
O1 V1 N8 108.18(11)
O1 V1 N7 107.74(11)
O1 V1 N6 107.67(11)
O1 V1 N5 109.14(11)
N8 V1 N7 80.21(11)
N8 V1 N6 144.14(12)
N8 V1 N5 88.63(11)
N7 V1 N5 143.12(11)
N6 V1 N7 88.50(11)
N6 V1 N5 80.24(11)
V1 O1 Cr1 179.10(15)
C4 N1 Cr1 127.1(2)
C4 N1 C1 106.3(3)
C1 N1 Cr1 126.5(2)
C19 N4 Cr1 126.2(2)
C16 N4 Cr1 126.8(2)
C16 N4 C19 106.9(3)
C14 N3 Cr1 126.7(2)
C11 N3 Cr1 126.6(2)
C11 N3 C14 106.6(3)
C9 N2 Cr1 126.1(2)
C6 N2 Cr1 127.1(2)
C6 N2 C9 106.7(3)
C65 N8 V1 116.3(2)
C66 N8 V1 115.6(2)
C66 N8 C65 125.6(3)
C60 N7 V1 115.4(2)
C57 N7 V1 115.5(2)
C57 N7 C60 126.2(3)
C55 N6 V1 115.6(2)
C55 N6 C54 126.1(3)
C54 N6 V1 115.9(2)
C49 N5 V1 115.3(2)
C68 N5 V1 116.2(2)
C68 N5 C49 126.3(3)
N1 C4 C3 109.7(3)
N1 C4 C5 124.8(3)
C5 C4 C3 125.4(3)
C4 C3 H3 126.4
C2 C3 C4 107.3(3)
C2 C3 H3 126.4
C3 C2 H2 126.3
C3 C2 C1 107.3(3)
C1 C2 H2 126.3
N1 C1 C2 109.3(3)
N1 C1 C20 125.3(3)
C20 C1 C2 125.3(3)
C1 C20 C39 116.9(3)
C19 C20 C1 124.7(3)
C19 C20 C39 118.4(3)
C40 C39 C20 119.5(3)
C40 C39 C44 119.0(3)
C44 C39 C20 121.4(3)
C39 C40 H40 119.5
C39 C40 C41 121.1(3)
C41 C40 H40 119.5
C40 C41 H41 120.2
C42 C41 C40 119.5(3)
C42 C41 H41 120.2
C41 C42 C48 120.1(3)
C41 C42 C43 120.2(3)
C43 C42 C48 119.6(3)
F1 C48 F2 105.7(3)
F1 C48 C42 112.7(3)
F2 C48 C42 111.8(3)
F3 C48 F1 106.9(3)
F3 C48 F2 106.4(3)
F3 C48 C42 112.7(3)
C42 C43 H43 120.1
C42 C43 C44 119.8(3)
C44 C43 H43 120.1
C39 C44 C43 120.3(3)
C39 C44 H44 119.8
C43 C44 H44 119.8
N4 C19 C20 125.8(3)
N4 C19 C18 109.4(3)
C20 C19 C18 124.7(3)
N4 C16 C17 109.4(3)
N4 C16 C15 125.5(3)
C15 C16 C17 124.9(3)
C16 C17 H17 126.5
C18 C17 C16 106.9(3)
C18 C17 H17 126.5
C19 C18 H18 126.4
C17 C18 C19 107.2(3)
C17 C18 H18 126.4
C16 C15 C33 117.3(3)
C16 C15 C14 125.0(3)
C14 C15 C33 117.7(3)
C34 C33 C15 122.4(3)
C34 C33 C38 118.2(3)
C38 C33 C15 119.5(3)
C33 C34 H34 119.3
C35 C34 C33 121.5(4)
C35 C34 H34 119.3
C34 C35 H35 120.2
C34 C35 C36 119.6(4)
C36 C35 H35 120.2
C35 C36 C47 118.9(4)
C37 C36 C35 120.1(3)
C37 C36 C47 121.0(3)
C36 C37 H37 120.1
C36 C37 C38 119.8(3)
C38 C37 H37 120.1
C33 C38 H38 119.6
C37 C38 C33 120.8(3)
C37 C38 H38 119.6
F4 C47 F6 106.8(3)
F4 C47 C36 113.1(3)
F5 C47 F4 106.6(3)
F5 C47 F6 105.5(3)
F5 C47 C36 112.2(3)
F6 C47 C36 112.1(3)
N3 C14 C15 124.7(3)
N3 C14 C13 108.7(3)
C15 C14 C13 126.4(3)
N3 C11 C12 109.7(3)
N3 C11 C10 124.9(3)
C10 C11 C12 125.4(3)
C11 C12 H12 126.5
C13 C12 C11 107.0(3)
C13 C12 H12 126.5
C14 C13 H13 126.0
C12 C13 C14 107.9(3)
C12 C13 H13 126.0
C11 C10 C27 118.1(3)
C9 C10 C11 125.0(3)
C9 C10 C27 116.9(3)
N2 C9 C10 125.6(3)
N2 C9 C8 109.2(3)
C10 C9 C8 125.1(3)
N2 C6 C5 125.3(3)
N2 C6 C7 109.3(3)
C5 C6 C7 125.1(3)
C4 C5 C21 118.1(3)
C6 C5 C4 124.8(3)
C6 C5 C21 117.0(3)
C26 C21 C5 120.3(3)
C26 C21 C22 118.3(3)
C22 C21 C5 121.3(3)
C21 C26 H26 119.6
C21 C26 C25 120.8(3)
C25 C26 H26 119.6
C26 C25 H25 120.1
C24 C25 C26 119.7(3)
C24 C25 H25 120.1
C25 C24 C23 120.4(3)
C25 C24 C45 120.5(3)
C23 C24 C45 119.2(3)
C24 C23 H23 120.2
C24 C23 C22 119.7(3)
C22 C23 H23 120.2
C21 C22 H22 119.5
C23 C22 C21 121.1(3)
C23 C22 H22 119.5
F7 C45 C24 111.7(3)
F8 C45 F7 105.4(3)
F8 C45 C24 112.0(3)
F9 C45 F7 106.3(3)
F9 C45 F8 107.2(4)
F9 C45 C24 113.7(3)
C6 C7 H7 126.3
C8 C7 C6 107.3(3)
C8 C7 H7 126.3
C9 C8 H8 126.3
C7 C8 C9 107.4(3)
C7 C8 H8 126.3
C32 C27 C10 123.6(3)
C32 C27 C28 117.6(3)
C28 C27 C10 118.8(3)
C27 C32 H32 119.4
C27 C32 C31 121.2(4)
C31 C32 H32 119.4
C27 C28 H28 119.3
C27 C28 C29 121.4(4)
C29 C28 H28 119.3
N8 C65 C60 113.2(3)
C64 C65 N8 127.3(3)
C64 C65 C60 119.4(3)
C65 C64 H64 119.1
C65 C64 C63 121.8(3)
C63 C64 H64 119.1
C64 C63 C53 119.4(4)
C64 C63 C62 118.8(3)
C62 C63 C53 121.8(3)
C63 C53 H53A 109.5
C63 C53 H53B 109.5
C63 C53 H53C 109.5
H53A C53 H53B 109.5
H53A C53 H53C 109.5
H53B C53 H53C 109.5
C63 C62 C75 120.0(3)
C61 C62 C63 119.8(3)
C61 C62 C75 120.2(4)
C62 C61 H61 119.0
C62 C61 C60 122.1(3)
C60 C61 H61 119.0
N7 C60 C65 114.9(3)
C61 C60 N7 127.1(3)
C61 C60 C65 118.0(3)
N7 C57 C59 122.7(3)
N7 C57 C56 120.7(3)
C56 C57 C59 116.5(3)
C57 C59 H59A 109.5
C57 C59 H59B 109.5
C57 C59 H59C 109.5
H59A C59 H59B 109.5
H59A C59 H59C 109.5
H59B C59 H59C 109.5
C57 C56 H56 115.4
C55 C56 C57 129.1(3)
C55 C56 H56 115.4
N6 C55 C56 120.7(3)
N6 C55 C58 122.6(3)
C56 C55 C58 116.7(3)
C1A C54 N6 126.2(3)
C1A C54 C49 119.3(3)
C49 C54 N6 114.2(3)
C54 C1A H1A 119.3
C52 C1A C54 121.3(3)
C52 C1A H1A 119.3
C1A C52 C51 119.6(3)
C1A C52 C73 119.1(4)
C51 C52 C73 121.3(3)
C52 C51 C72 120.9(3)
C50 C51 C52 119.2(3)
C50 C51 C72 119.9(4)
C51 C50 H50 119.1
C51 C50 C49 121.7(3)
C49 C50 H50 119.1
C54 C49 N5 114.3(3)
C50 C49 N5 126.7(3)
C50 C49 C54 118.8(3)
N5 C68 C67 121.0(3)
N5 C68 C70 123.0(3)
C67 C68 C70 115.9(3)
C68 C67 H67 115.6
C68 C67 C66 128.8(3)
C66 C67 H67 115.6
N8 C66 C67 120.8(3)
N8 C66 C69 122.7(3)
C67 C66 C69 116.5(3)
C66 C69 H69A 109.5
C66 C69 H69B 109.5
C66 C69 H69C 109.5
H69A C69 H69B 109.5
H69A C69 H69C 109.5
H69B C69 H69C 109.5
C68 C70 H70A 109.5
C68 C70 H70B 109.5
C68 C70 H70C 109.5
H70A C70 H70B 109.5
H70A C70 H70C 109.5
H70B C70 H70C 109.5
C51 C72 H72A 109.5
C51 C72 H72B 109.5
C51 C72 H72C 109.5
H72A C72 H72B 109.5
H72A C72 H72C 109.5
H72B C72 H72C 109.5
C52 C73 H73A 109.5
C52 C73 H73B 109.5
C52 C73 H73C 109.5
H73A C73 H73B 109.5
H73A C73 H73C 109.5
H73B C73 H73C 109.5
C55 C58 H58A 109.5
C55 C58 H58B 109.5
C55 C58 H58C 109.5
H58A C58 H58B 109.5
H58A C58 H58C 109.5
H58B C58 H58C 109.5
C62 C75 H75A 109.5
C62 C75 H75B 109.5
C62 C75 H75C 109.5
H75A C75 H75B 109.5
H75A C75 H75C 109.5
H75B C75 H75C 109.5
Cl10 C4S Cl8S 119.9(7)
Cl10 C4S H4SA 107.3
Cl10 C4S H4SB 107.3
Cl8S C4S H4SA 107.3
Cl8S C4S H4SB 107.3
Cl8S C4S H4SC 111.9
Cl8S C4S H4SD 111.9
Cl8S C4S Cl9S 99.5(17)
H4SA C4S H4SB 106.9
H4SC C4S H4SD 109.6
Cl9S C4S H4SC 111.9
Cl9S C4S H4SD 111.9
Cl14 C5S H5SA 109.2
Cl14 C5S H5SB 109.2
Cl13 C5S Cl14 112.0(3)
Cl13 C5S H5SA 109.2
Cl13 C5S H5SB 109.2
H5SA C5S H5SB 107.9
Cl5S C2S Cl7S 114.4(3)
Cl5S C2S H2SA 108.7
Cl5S C2S H2SB 108.7
Cl7S C2S H2SA 108.7
Cl7S C2S H2SB 108.7
Cl7S C2S H2SC 107.5
Cl7S C2S H2SD 107.5
H2SA C2S H2SB 107.6
H2SC C2S H2SD 107.0
Cl6S C2S Cl7S 119.5(3)
Cl6S C2S H2SC 107.5
Cl6S C2S H2SD 107.5
Cl12 C3S Cl11 111.2(2)
Cl12 C3S H3SA 109.4
Cl12 C3S H3SB 109.4
Cl11 C3S H3SA 109.4
Cl11 C3S H3SB 109.4
H3SA C3S H3SB 108.0
Cl15 C6S Cl16 107.1(4)
Cl15 C6S H6SA 110.3
Cl15 C6S H6SB 110.3
Cl16 C6S H6SA 110.3
Cl16 C6S H6SB 110.3
H6SA C6S H6SB 108.6
Cl3S C1S H1SA 108.6
Cl3S C1S H1SB 108.6
Cl2S C1S Cl3S 114.9(6)
Cl2S C1S H1SA 108.6
Cl2S C1S H1SB 108.6
H1SA C1S H1SB 107.5
H1SC C1S H1SD 108.3
Cl1S C1S H1SC 110.0
Cl1S C1S H1SD 110.0
Cl4S C1S H1SC 110.0
Cl4S C1S H1SD 110.0
Cl4S C1S Cl1S 108.6(7)
F10 C46 C30 110.7(3)
F11 C46 F10 104.6(3)
F11 C46 C30 113.6(3)
F12 C46 F10 105.3(4)
F12 C46 F11 108.9(4)
F12 C46 C30 113.1(3)
C32 C31 H31 119.8
C30 C31 C32 120.5(4)
C30 C31 H31 119.8
C28 C29 H29 119.7
C30 C29 C28 120.7(4)
C30 C29 H29 119.7
C31 C30 C46 121.5(3)
C29 C30 C46 119.8(3)
C29 C30 C31 118.5(4)

loop_
_geom_bond_atom_site_label_1
_geom_bond_atom_site_label_2
_geom_bond_distance
Cl1 Cr1 2.3405(9)
Cr1 O1 1.964(2)
Cr1 N1 2.025(3)
Cr1 N4 2.023(3)
Cr1 N3 2.025(3)
Cr1 N2 2.026(3)
V1 O1 1.640(2)
V1 N8 1.986(3)
V1 N7 2.001(3)
V1 N6 1.995(3)
V1 N5 2.002(3)
Cl10 C4S 1.731(8)
Cl8S C4S 1.746(6)
Cl14 C5S 1.756(5)
Cl13 C5S 1.736(5)
Cl5S C2S 1.661(7)
Cl7S C2S 1.739(5)
Cl12 C3S 1.755(4)
Cl11 C3S 1.765(4)
Cl15 C6S 1.742(6)
Cl16 C6S 1.843(7)
Cl3S C1S 1.814(8)
Cl2S C1S 1.645(17)
F1 C48 1.339(4)
F2 C48 1.348(4)
F3 C48 1.335(4)
F4 C47 1.341(5)
F5 C47 1.340(4)
F6 C47 1.342(4)
F7 C45 1.338(5)
F8 C45 1.331(5)
F9 C45 1.318(5)
F10 C46 1.356(5)
F11 C46 1.316(5)
F12 C46 1.315(5)
N1 C4 1.375(4)
N1 C1 1.377(4)
N4 C19 1.374(4)
N4 C16 1.366(4)
N3 C14 1.377(4)
N3 C11 1.375(4)
N2 C9 1.377(4)
N2 C6 1.373(4)
N8 C65 1.418(4)
N8 C66 1.356(4)
N7 C60 1.407(4)
N7 C57 1.350(4)
N6 C55 1.347(4)
N6 C54 1.416(4)
N5 C49 1.423(4)
N5 C68 1.339(4)
C4 C3 1.436(4)
C4 C5 1.407(4)
C3 H3 0.9300
C3 C2 1.346(5)
C2 H2 0.9300
C2 C1 1.443(5)
C1 C20 1.404(5)
C20 C39 1.497(4)
C20 C19 1.402(5)
C39 C40 1.382(5)
C39 C44 1.385(5)
C40 H40 0.9300
C40 C41 1.389(5)
C41 H41 0.9300
C41 C42 1.377(5)
C42 C48 1.499(5)
C42 C43 1.385(5)
C43 H43 0.9300
C43 C44 1.393(5)
C44 H44 0.9300
C19 C18 1.442(4)
C16 C17 1.451(4)
C16 C15 1.399(5)
C17 H17 0.9300
C17 C18 1.351(5)
C18 H18 0.9300
C15 C33 1.504(4)
C15 C14 1.401(4)
C33 C34 1.382(5)
C33 C38 1.391(5)
C34 H34 0.9300
C34 C35 1.379(5)
C35 H35 0.9300
C35 C36 1.382(5)
C36 C37 1.376(5)
C36 C47 1.498(5)
C37 H37 0.9300
C37 C38 1.385(5)
C38 H38 0.9300
C14 C13 1.442(5)
C11 C12 1.438(5)
C11 C10 1.410(4)
C12 H12 0.9300
C12 C13 1.342(5)
C13 H13 0.9300
C10 C9 1.399(5)
C10 C27 1.495(4)
C9 C8 1.438(4)
C6 C5 1.397(5)
C6 C7 1.439(4)
C5 C21 1.499(4)
C21 C26 1.388(5)
C21 C22 1.396(5)
C26 H26 0.9300
C26 C25 1.393(5)
C25 H25 0.9300
C25 C24 1.380(5)
C24 C23 1.381(5)
C24 C45 1.500(5)
C23 H23 0.9300
C23 C22 1.382(5)
C22 H22 0.9300
C7 H7 0.9300
C7 C8 1.348(5)
C8 H8 0.9300
C27 C32 1.360(5)
C27 C28 1.366(5)
C32 H32 0.9300
C32 C31 1.390(6)
C28 H28 0.9300
C28 C29 1.380(5)
C65 C64 1.386(5)
C65 C60 1.418(5)
C64 H64 0.9300
C64 C63 1.396(5)
C63 C53 1.507(5)
C63 C62 1.397(6)
C53 H53A 0.9600
C53 H53B 0.9600
C53 H53C 0.9600
C62 C61 1.381(5)
C62 C75 1.511(5)
C61 H61 0.9300
C61 C60 1.400(5)
C57 C59 1.509(4)
C57 C56 1.399(5)
C59 H59A 0.9600
C59 H59B 0.9600
C59 H59C 0.9600
C56 H56 0.9300
C56 C55 1.398(5)
C55 C58 1.504(5)
C54 C1A 1.395(5)
C54 C49 1.408(5)
C1A H1A 0.9300
C1A C52 1.389(5)
C52 C51 1.399(6)
C52 C73 1.510(5)
C51 C50 1.389(5)
C51 C72 1.505(5)
C50 H50 0.9300
C50 C49 1.396(5)
C68 C67 1.392(5)
C68 C70 1.507(4)
C67 H67 0.9300
C67 C66 1.399(5)
C66 C69 1.509(5)
C69 H69A 0.9600
C69 H69B 0.9600
C69 H69C 0.9600
C70 H70A 0.9600
C70 H70B 0.9600
C70 H70C 0.9600
C72 H72A 0.9600
C72 H72B 0.9600
C72 H72C 0.9600
C73 H73A 0.9600
C73 H73B 0.9600
C73 H73C 0.9600
C58 H58A 0.9600
C58 H58B 0.9600
C58 H58C 0.9600
C75 H75A 0.9600
C75 H75B 0.9600
C75 H75C 0.9600
C4S H4SA 0.9700
C4S H4SB 0.9700
C4S H4SC 0.9700
C4S H4SD 0.9700
C4S Cl9S 1.830(18)
C5S H5SA 0.9700
C5S H5SB 0.9700
C2S H2SA 0.9700
C2S H2SB 0.9700
C2S H2SC 0.9700
C2S H2SD 0.9700
C2S Cl6S 1.717(7)
C3S H3SA 0.9700
C3S H3SB 0.9700
C6S H6SA 0.9700
C6S H6SB 0.9700
C1S H1SA 0.9700
C1S H1SB 0.9700
C1S H1SC 0.9700
C1S H1SD 0.9700
C1S Cl1S 1.968(19)
C1S Cl4S 1.60(3)
C46 C30 1.498(5)
C31 H31 0.9300
C31 C30 1.362(6)
C29 H29 0.9300
C29 C30 1.359(5)

loop_
_geom_torsion_atom_site_label_1
_geom_torsion_atom_site_label_2
_geom_torsion_atom_site_label_3
_geom_torsion_atom_site_label_4
_geom_torsion
Cr1 N1 C4 C3 -175.4(2)
Cr1 N1 C4 C5 7.9(4)
Cr1 N1 C1 C2 176.8(2)
Cr1 N1 C1 C20 -1.2(5)
Cr1 N4 C19 C20 -7.0(5)
Cr1 N4 C19 C18 176.3(2)
Cr1 N4 C16 C17 -177.8(2)
Cr1 N4 C16 C15 -1.6(5)
Cr1 N3 C14 C15 9.4(5)
Cr1 N3 C14 C13 -174.5(2)
Cr1 N3 C11 C12 176.3(2)
Cr1 N3 C11 C10 -2.5(5)
Cr1 N2 C9 C10 -6.8(5)
Cr1 N2 C9 C8 177.1(2)
Cr1 N2 C6 C5 -3.6(5)
Cr1 N2 C6 C7 -178.3(2)
V1 N8 C65 C64 -177.0(3)
V1 N8 C65 C60 -1.0(4)
V1 N8 C66 C67 30.1(4)
V1 N8 C66 C69 -148.0(3)
V1 N7 C60 C65 0.4(4)
V1 N7 C60 C61 176.5(3)
V1 N7 C57 C59 148.0(3)
V1 N7 C57 C56 -29.6(4)
V1 N6 C55 C56 30.7(4)
V1 N6 C55 C58 -147.2(3)
V1 N6 C54 C1A -174.5(3)
V1 N6 C54 C49 -0.4(4)
V1 N5 C49 C54 -1.2(4)
V1 N5 C49 C50 174.2(3)
V1 N5 C68 C67 -28.0(4)
V1 N5 C68 C70 150.9(3)
F10 C46 C30 C31 86.8(6)
F10 C46 C30 C29 -89.6(5)
F11 C46 C30 C31 -30.5(6)
F11 C46 C30 C29 153.0(4)
F12 C46 C30 C31 -155.3(5)
F12 C46 C30 C29 28.2(6)
N1 C4 C3 C2 -3.0(4)
N1 C4 C5 C6 3.7(5)
N1 C4 C5 C21 179.4(3)
N1 C1 C20 C39 -172.3(3)
N1 C1 C20 C19 8.4(5)
N4 C19 C18 C17 2.0(4)
N4 C16 C17 C18 2.1(4)
N4 C16 C15 C33 175.2(3)
N4 C16 C15 C14 -7.2(5)
N3 C14 C13 C12 -3.5(4)
N3 C11 C12 C13 -1.5(4)
N3 C11 C10 C9 10.4(5)
N3 C11 C10 C27 -168.7(3)
N2 C9 C8 C7 1.6(4)
N2 C6 C5 C4 -6.0(5)
N2 C6 C5 C21 178.3(3)
N2 C6 C7 C8 1.8(4)
N8 C65 C64 C63 179.6(3)
N8 C65 C60 N7 0.4(4)
N8 C65 C60 C61 -176.1(3)
N7 C57 C56 C55 -10.4(5)
N6 C54 C1A C52 176.9(3)
N6 C54 C49 N5 1.0(4)
N6 C54 C49 C50 -174.8(3)
N5 C68 C67 C66 -11.9(5)
C4 N1 C1 C2 -1.0(3)
C4 N1 C1 C20 -179.0(3)
C4 C3 C2 C1 2.3(4)
C4 C5 C21 C26 114.3(4)
C4 C5 C21 C22 -66.8(4)
C3 C4 C5 C6 -172.5(3)
C3 C4 C5 C21 3.2(5)
C3 C2 C1 N1 -0.9(4)
C3 C2 C1 C20 177.2(3)
C2 C1 C20 C39 9.9(5)
C2 C1 C20 C19 -169.4(3)
C1 N1 C4 C3 2.4(3)
C1 N1 C4 C5 -174.3(3)
C1 C20 C39 C40 100.0(4)
C1 C20 C39 C44 -78.4(4)
C1 C20 C19 N4 -4.1(5)
C1 C20 C19 C18 172.1(3)
C20 C39 C40 C41 -177.7(3)
C20 C39 C44 C43 177.7(3)
C20 C19 C18 C17 -174.7(3)
C39 C20 C19 N4 176.7(3)
C39 C20 C19 C18 -7.1(5)
C39 C40 C41 C42 -0.3(5)
C40 C39 C44 C43 -0.7(5)
C40 C41 C42 C48 177.3(3)
C40 C41 C42 C43 -0.2(5)
C41 C42 C48 F1 142.1(3)
C41 C42 C48 F2 -98.9(4)
C41 C42 C48 F3 21.0(5)
C41 C42 C43 C44 0.3(6)
C42 C43 C44 C39 0.2(6)
C48 C42 C43 C44 -177.3(3)
C43 C42 C48 F1 -40.3(5)
C43 C42 C48 F2 78.6(4)
C43 C42 C48 F3 -161.5(3)
C44 C39 C40 C41 0.7(5)
C19 N4 C16 C17 -0.8(4)
C19 N4 C16 C15 175.3(3)
C19 C20 C39 C40 -80.7(4)
C19 C20 C39 C44 100.9(4)
C16 N4 C19 C20 176.0(3)
C16 N4 C19 C18 -0.7(4)
C16 C17 C18 C19 -2.4(4)
C16 C15 C33 C34 115.8(4)
C16 C15 C33 C38 -63.8(4)
C16 C15 C14 N3 3.1(5)
C16 C15 C14 C13 -172.3(3)
C17 C16 C15 C33 -9.2(5)
C17 C16 C15 C14 168.4(3)
C15 C16 C17 C18 -174.1(3)
C15 C33 C34 C35 179.6(4)
C15 C33 C38 C37 -179.8(3)
C15 C14 C13 C12 172.5(3)
C33 C15 C14 N3 -179.4(3)
C33 C15 C14 C13 5.3(5)
C33 C34 C35 C36 0.8(6)
C34 C33 C38 C37 0.5(5)
C34 C35 C36 C37 -0.6(6)
C34 C35 C36 C47 179.1(4)
C35 C36 C37 C38 0.4(5)
C35 C36 C47 F4 177.0(3)
C35 C36 C47 F5 56.3(5)
C35 C36 C47 F6 -62.2(5)
C36 C37 C38 C33 -0.4(5)
C37 C36 C47 F4 -3.3(5)
C37 C36 C47 F5 -124.0(4)
C37 C36 C47 F6 117.5(4)
C38 C33 C34 C35 -0.7(6)
C47 C36 C37 C38 -179.3(3)
C14 N3 C11 C12 -0.7(4)
C14 N3 C11 C10 -179.6(3)
C14 C15 C33 C34 -61.9(5)
C14 C15 C33 C38 118.4(4)
C11 N3 C14 C15 -173.6(3)
C11 N3 C14 C13 2.5(4)
C11 C12 C13 C14 2.9(4)
C11 C10 C9 N2 -5.4(5)
C11 C10 C9 C8 170.1(3)
C11 C10 C27 C32 -81.0(5)
C11 C10 C27 C28 98.9(4)
C12 C11 C10 C9 -168.3(3)
C12 C11 C10 C27 12.6(5)
C10 C11 C12 C13 177.4(3)
C10 C9 C8 C7 -174.5(3)
C10 C27 C32 C31 -177.3(5)
C10 C27 C28 C29 177.6(4)
C9 N2 C6 C5 173.9(3)
C9 N2 C6 C7 -0.8(4)
C9 C10 C27 C32 99.8(5)
C9 C10 C27 C28 -80.3(5)
C6 N2 C9 C10 175.6(3)
C6 N2 C9 C8 -0.5(4)
C6 C5 C21 C26 -69.6(4)
C6 C5 C21 C22 109.2(4)
C6 C7 C8 C9 -2.0(4)
C5 C4 C3 C2 173.7(3)
C5 C6 C7 C8 -172.9(3)
C5 C21 C26 C25 178.0(3)
C5 C21 C22 C23 -177.9(3)
C21 C26 C25 C24 0.3(6)
C26 C21 C22 C23 1.0(5)
C26 C25 C24 C23 0.3(6)
C26 C25 C24 C45 -178.6(4)
C25 C24 C23 C22 -0.2(5)
C25 C24 C45 F7 130.7(4)
C25 C24 C45 F8 -111.3(4)
C25 C24 C45 F9 10.4(6)
C24 C23 C22 C21 -0.4(5)
C23 C24 C45 F7 -48.3(5)
C23 C24 C45 F8 69.7(5)
C23 C24 C45 F9 -168.5(4)
C22 C21 C26 C25 -0.9(5)
C45 C24 C23 C22 178.7(3)
C7 C6 C5 C4 167.8(3)
C7 C6 C5 C21 -7.9(5)
C27 C10 C9 N2 173.7(3)
C27 C10 C9 C8 -10.8(5)
C27 C32 C31 C30 -1.0(11)
C27 C28 C29 C30 0.2(8)
C32 C27 C28 C29 -2.4(7)
C32 C31 C30 C46 -177.8(6)
C32 C31 C30 C29 -1.3(9)
C28 C27 C32 C31 2.8(9)
C28 C29 C30 C46 178.2(5)
C28 C29 C30 C31 1.7(8)
C65 N8 C66 C67 -168.6(3)
C65 N8 C66 C69 13.4(5)
C65 C64 C63 C53 178.7(3)
C65 C64 C63 C62 -4.2(5)
C64 C65 C60 N7 176.7(3)
C64 C65 C60 C61 0.2(5)
C64 C63 C62 C61 0.5(5)
C64 C63 C62 C75 -177.4(3)
C63 C62 C61 C60 3.6(5)
C53 C63 C62 C61 177.5(3)
C53 C63 C62 C75 -0.4(5)
C62 C61 C60 N7 -179.9(3)
C62 C61 C60 C65 -3.9(5)
C60 N7 C57 C59 -11.6(5)
C60 N7 C57 C56 170.8(3)
C60 C65 C64 C63 3.8(5)
C57 N7 C60 C65 160.0(3)
C57 N7 C60 C61 -23.9(5)
C57 C56 C55 N6 9.8(5)
C57 C56 C55 C58 -172.1(3)
C59 C57 C56 C55 171.9(3)
C55 N6 C54 C1A 24.3(5)
C55 N6 C54 C49 -161.6(3)
C54 N6 C55 C56 -168.0(3)
C54 N6 C55 C58 14.2(5)
C54 C1A C52 C51 -3.4(5)
C54 C1A C52 C73 177.7(3)
C1A C54 C49 N5 175.6(3)
C1A C54 C49 C50 -0.2(5)
C1A C52 C51 C50 0.9(5)
C1A C52 C51 C72 -177.8(4)
C52 C51 C50 C49 1.9(5)
C51 C50 C49 N5 -177.4(3)
C51 C50 C49 C54 -2.2(5)
C49 N5 C68 C67 169.6(3)
C49 N5 C68 C70 -11.5(5)
C49 C54 C1A C52 3.0(5)
C68 N5 C49 C54 161.4(3)
C68 N5 C49 C50 -23.3(5)
C68 C67 C66 N8 10.8(5)
C68 C67 C66 C69 -171.1(3)
C66 N8 C65 C64 21.8(5)
C66 N8 C65 C60 -162.2(3)
C70 C68 C67 C66 169.1(3)
C72 C51 C50 C49 -179.4(3)
C73 C52 C51 C50 179.8(3)
C73 C52 C51 C72 1.1(5)
C75 C62 C61 C60 -178.5(3)
